data_2210672
loop_
_publ_author_name
'Balasubramanian Sridhar'
'Krishnan Ravikumar'

_publ_section_title
;
 Lamotrigine dimethylformamide sesquisolvate
;
_journal_coeditor_code IS2071
_journal_issue 10
_journal_name_full 'Acta Crystallographica Section E'
_journal_page_first o4752
_journal_page_last o4754
_journal_paper_doi 10.1107/S1600536806039353
_journal_volume 62
_journal_year 2006
_chemical_formula_moiety 'C9 H7 Cl2 N5, 1.5C3 H7 N O'
_chemical_formula_sum 'C13.5 H17.5 Cl2 N6.5 O1.5'
_chemical_formula_weight 365.74
_chemical_name_common
;
Lamotrigine dimethylformamide sesquisolvate
;
_chemical_name_systematic
;
3,5-diamino-6-(2,3-dichlorophenyl)-1,2,4-triazine dimethylformamide
sesquisolvate
;
_space_group_IT_number 2
_symmetry_cell_setting triclinic
_symmetry_space_group_name_Hall '-P 1'
_symmetry_space_group_name_H-M 'P -1'
_atom_sites_solution_hydrogens geom
_atom_sites_solution_primary direct
_atom_sites_solution_secondary difmap
_audit_creation_method SHELXL-97
_cell_angle_alpha 83.637(2)
_cell_angle_beta 74.850(2)
_cell_angle_gamma 70.582(2)
_cell_formula_units_Z 4
_cell_length_a 10.4444(13)
_cell_length_b 10.9943(13)
_cell_length_c 16.976(2)
_cell_measurement_reflns_used 5760
_cell_measurement_temperature 273(2)
_cell_measurement_theta_max 25.78
_cell_measurement_theta_min 2.20
_cell_volume 1773.9(4)
_computing_cell_refinement 'SAINT (Bruker, 2001)'
_computing_data_collection 'SMART (Bruker, 2001)'
_computing_data_reduction SAINT
_computing_molecular_graphics 'SHELXTL/PC (Sheldrick, 1990) and MERCURY (Bruno <i>et al.</i>,  2002)'
_computing_publication_material SHELXL97
_computing_structure_refinement 'SHELXL97 (Sheldrick, 1997)'
_computing_structure_solution 'SHELXS97 (Sheldrick, 1997)'
_diffrn_ambient_temperature 273(2)
_diffrn_measured_fraction_theta_full 0.997
_diffrn_measured_fraction_theta_max 0.997
_diffrn_measurement_device 'Bruker SMART APEX CCD area-detector'
_diffrn_measurement_device_type 'Bruker SMART APEX CCD area-detector'
_diffrn_measurement_method \w
_diffrn_radiation_monochromator graphite
_diffrn_radiation_source 'fine-focus sealed tube'
_diffrn_radiation_type MoK\a
_diffrn_radiation_wavelength 0.71073
_diffrn_reflns_av_R_equivalents 0.0284
_diffrn_reflns_av_sigmaI/netI 0.0319
_diffrn_reflns_limit_h_max 12
_diffrn_reflns_limit_h_min -12
_diffrn_reflns_limit_k_max 13
_diffrn_reflns_limit_k_min -13
_diffrn_reflns_limit_l_max 20
_diffrn_reflns_limit_l_min -20
_diffrn_reflns_number 17267
_diffrn_reflns_theta_full 25.00
_diffrn_reflns_theta_max 25.00
_diffrn_reflns_theta_min 1.24
_diffrn_standards_number 0
_exptl_absorpt_coefficient_mu 0.383
_exptl_absorpt_correction_type none
_exptl_crystal_colour colorless
_exptl_crystal_density_diffrn 1.369
_exptl_crystal_density_method 'not measured'
_exptl_crystal_description block
_exptl_crystal_F_000 760
_exptl_crystal_size_max 0.21
_exptl_crystal_size_mid 0.17
_exptl_crystal_size_min 0.08
_refine_diff_density_max 0.309
_refine_diff_density_min -0.310
_refine_ls_extinction_method none
_refine_ls_goodness_of_fit_ref 1.034
_refine_ls_hydrogen_treatment constr
_refine_ls_matrix_type full
_refine_ls_number_parameters 443
_refine_ls_number_reflns 6231
_refine_ls_number_restraints 4
_refine_ls_restrained_S_all 1.039
_refine_ls_R_factor_all 0.0682
_refine_ls_R_factor_gt 0.0516
_refine_ls_shift/su_max 0.001
_refine_ls_shift/su_mean 0.000
_refine_ls_structure_factor_coef Fsqd
_refine_ls_weighting_details 'calc w=1/[\s^2^(Fo^2^)+(0.105P)^2^+0.2266P] where P=(Fo^2^+2Fc^2^)/3'
_refine_ls_weighting_scheme calc
_refine_ls_wR_factor_gt 0.1554
_refine_ls_wR_factor_ref 0.1725
_reflns_number_gt 4575
_reflns_number_total 6231
_reflns_threshold_expression I>2\s(I)
_cod_data_source_file is2071.cif
_cod_data_source_block I
_cod_database_code 2210672
_cod_database_fobs_code 2210672

loop_
_symmetry_equiv_pos_as_xyz
'x, y, z'
'-x, -y, -z'

loop_
_atom_site_type_symbol
_atom_site_label
_atom_site_fract_x
_atom_site_fract_y
_atom_site_fract_z
_atom_site_U_iso_or_equiv
_atom_site_adp_type
_atom_site_calc_flag
_atom_site_refinement_flags
_atom_site_occupancy
_atom_site_disorder_assembly
_atom_site_disorder_group
Cl Cl2 0.11702(11) 0.98331(7) 0.57951(5) 0.1028(3) Uani d . 1 . .
Cl Cl3 0.29796(13) 0.97405(10) 0.39984(5) 0.1185(4) Uani d . 1 . .
N N1 -0.00301(19) 0.7130(2) 0.67727(12) 0.0600(5) Uani d . 1 . .
N N2 -0.08188(19) 0.7184(2) 0.75402(11) 0.0616(5) Uani d . 1 . .
N N3 -0.11178(19) 0.7503(2) 0.88869(12) 0.0682(6) Uani d . 1 . .
H H3A -0.1924 0.7398 0.8976 0.082 Uiso calc R 1 . .
H H3B -0.0832 0.7657 0.9285 0.082 Uiso calc R 1 . .
N N4 0.09423(17) 0.75930(19) 0.80270(11) 0.0532(5) Uani d . 1 . .
N N5 0.29929(19) 0.7598(2) 0.71463(12) 0.0677(6) Uani d . 1 . .
H H5A 0.3288 0.7724 0.7549 0.081 Uiso calc R 1 . .
H H5B 0.3521 0.7537 0.6660 0.081 Uiso calc R 1 . .
C C1 0.2007(2) 0.7257(2) 0.57624(13) 0.0545(5) Uani d . 1 . .
C C2 0.2075(2) 0.8377(2) 0.53270(14) 0.0605(6) Uani d . 1 . .
C C3 0.2849(3) 0.8350(3) 0.45342(15) 0.0703(7) Uani d . 1 . .
C C4 0.3556(3) 0.7193(3) 0.41631(17) 0.0813(8) Uani d . 1 . .
H H4 0.4079 0.7171 0.3627 0.098 Uiso calc R 1 . .
C C5 0.3494(3) 0.6078(3) 0.45765(18) 0.0878(9) Uani d . 1 . .
H H5 0.3966 0.5292 0.4322 0.105 Uiso calc R 1 . .
C C6 0.2729(3) 0.6109(3) 0.53753(16) 0.0740(7) Uani d . 1 . .
H H6 0.2702 0.5339 0.5657 0.089 Uiso calc R 1 . .
C C7 0.1200(2) 0.7294(2) 0.66241(13) 0.0518(5) Uani d . 1 . .
C C8 -0.0309(2) 0.7426(2) 0.81293(13) 0.0529(5) Uani d . 1 . .
C C9 0.1727(2) 0.7496(2) 0.72751(13) 0.0506(5) Uani d . 1 . .
Cl Cl2' 0.29808(9) 0.55985(7) 1.08410(4) 0.0844(3) Uani d . 1 . .
Cl Cl3' 0.14152(11) 0.58499(10) 1.26775(5) 0.1143(4) Uani d . 1 . .
N N1' 0.51125(19) 0.7865(2) 0.99053(12) 0.0613(5) Uani d . 1 . .
N N2' 0.59303(19) 0.7732(2) 0.91476(12) 0.0649(5) Uani d . 1 . .
N N3' 0.61932(19) 0.7484(2) 0.78013(12) 0.0726(6) Uani d . 1 . .
H H3'1 0.7053 0.7444 0.7726 0.087 Uiso calc R 1 . .
H H3'2 0.5875 0.7422 0.7394 0.087 Uiso calc R 1 . .
N N4' 0.40211(17) 0.77344(19) 0.86265(11) 0.0534(5) Uani d . 1 . .
N N5' 0.18694(18) 0.8033(2) 0.94783(12) 0.0641(5) Uani d . 1 . .
H H5'1 0.1545 0.8018 0.9064 0.077 Uiso calc R 1 . .
H H5'2 0.1322 0.8139 0.9959 0.077 Uiso calc R 1 . .
C C1' 0.3003(2) 0.8029(2) 1.09043(13) 0.0537(5) Uani d . 1 . .
C C2' 0.2587(2) 0.7016(2) 1.13293(14) 0.0592(6) Uani d . 1 . .
C C3' 0.1928(3) 0.7115(3) 1.21488(15) 0.0716(7) Uani d . 1 . .
C C4' 0.1666(3) 0.8217(3) 1.25488(16) 0.0815(9) Uani d . 1 . .
H H4' 0.1221 0.8280 1.3101 0.098 Uiso calc R 1 . .
C C5' 0.2056(3) 0.9224(3) 1.21395(18) 0.0855(9) Uani d . 1 . .
H H5' 0.1872 0.9974 1.2413 0.103 Uiso calc R 1 . .
C C6' 0.2720(3) 0.9135(3) 1.13226(16) 0.0698(7) Uani d . 1 . .
H H6' 0.2981 0.9828 1.1048 0.084 Uiso calc R 1 . .
C C7' 0.3803(2) 0.7918(2) 1.00404(13) 0.0522(5) Uani d . 1 . .
C C8' 0.5364(2) 0.7641(2) 0.85408(14) 0.0546(5) Uani d . 1 . .
C C9' 0.3215(2) 0.7894(2) 0.93747(13) 0.0503(5) Uani d . 1 . .
O O11 0.7115(4) 0.5954(3) 0.29446(17) 0.1396(11) Uani d . 1 . .
N N11 0.7388(3) 0.5597(2) 0.16278(16) 0.0831(7) Uani d . 1 . .
C C11 0.8293(6) 0.5357(4) 0.0818(2) 0.1354(17) Uani d . 1 . .
H H11A 0.9144 0.5529 0.0797 0.203 Uiso calc R 1 . .
H H11B 0.7830 0.5910 0.0429 0.203 Uiso calc R 1 . .
H H11C 0.8505 0.4472 0.0689 0.203 Uiso calc R 1 . .
C C12 0.7815(4) 0.5747(3) 0.2251(2) 0.0985(10) Uani d . 1 . .
H H12 0.8751 0.5691 0.2157 0.118 Uiso calc R 1 . .
C C13 0.5985(5) 0.5586(5) 0.1736(3) 0.1461(17) Uani d . 1 . .
H H13A 0.5541 0.5596 0.2308 0.219 Uiso calc R 1 . .
H H13B 0.6000 0.4820 0.1506 0.219 Uiso calc R 1 . .
H H13C 0.5472 0.6332 0.1467 0.219 Uiso calc R 1 . .
O O21 -0.0961(2) 0.8446(3) 1.04246(14) 0.1048(7) Uani d D 1 . .
N N21 -0.2583(2) 0.8948(2) 1.16070(14) 0.0717(6) Uani d . 1 . .
C C21 -0.3988(5) 0.9115(5) 1.2077(3) 0.123(2) Uani d P 0.784(3) A 1
H H21A -0.4072 0.9325 1.2626 0.184 Uiso calc PR 0.784(3) A 1
H H21B -0.4203 0.8330 1.2082 0.184 Uiso calc PR 0.784(3) A 1
H H21C -0.4628 0.9801 1.1836 0.184 Uiso calc PR 0.784(3) A 1
C C22 -0.2176(4) 0.8660(4) 1.0830(2) 0.0773(10) Uani d P 0.784(3) A 1
H H22 -0.2842 0.8614 1.0572 0.093 Uiso calc PR 0.784(3) A 1
C C23 -0.1569(5) 0.9003(5) 1.2022(3) 0.1045(14) Uani d P 0.784(3) A 1
H H23A -0.2022 0.9229 1.2580 0.157 Uiso calc PR 0.784(3) A 1
H H23B -0.1146 0.9642 1.1759 0.157 Uiso calc PR 0.784(3) A 1
H H23C -0.0861 0.8176 1.2006 0.157 Uiso calc PR 0.784(3) A 1
C C211 -0.3596(15) 0.8915(14) 1.1167(9) 0.123 Uiso d P 0.216(3) A 2
H H21D -0.4503 0.9088 1.1535 0.128 Uiso calc PR 0.216(3) A 2
H H21E -0.3324 0.8077 1.0942 0.128 Uiso calc PR 0.216(3) A 2
H H21F -0.3629 0.9556 1.0734 0.128 Uiso calc PR 0.216(3) A 2
C C221 -0.1251(13) 0.8739(11) 1.1167(5) 0.077 Uiso d PD 0.216(3) A 2
H H221 -0.0568 0.8808 1.1402 0.082 Uiso calc PR 0.216(3) A 2
C C231 -0.304(2) 0.938(2) 1.2450(12) 0.105 Uiso d P 0.216(3) A 2
H H23D -0.4021 0.9475 1.2653 0.176 Uiso calc PR 0.216(3) A 2
H H23E -0.2895 1.0187 1.2469 0.176 Uiso calc PR 0.216(3) A 2
H H23F -0.2519 0.8746 1.2783 0.176 Uiso calc PR 0.216(3) A 2
O O31 0.5756(2) 0.7319(3) 0.61727(14) 0.1206(9) Uani d D 1 . .
N N31 0.7487(3) 0.7156(3) 0.50572(15) 0.0856(7) Uani d D 1 . .
C C31 0.6583(7) 0.7811(6) 0.4556(3) 0.134(2) Uani d P 0.784(3) A 1
H H31A 0.7112 0.7821 0.4002 0.201 Uiso calc PR 0.784(3) A 1
H H31B 0.6111 0.8681 0.4734 0.201 Uiso calc PR 0.784(3) A 1
H H31C 0.5906 0.7381 0.4590 0.201 Uiso calc PR 0.784(3) A 1
C C32 0.7032(4) 0.7006(4) 0.5839(2) 0.0884(12) Uani d PD 0.784(3) A 1
H H32A 0.7675 0.6656 0.6159 0.106 Uiso calc PR 0.784(3) A 1
C C33 0.8968(6) 0.6773(5) 0.4689(4) 0.152(3) Uani d P 0.784(3) A 1
H H33A 0.9117 0.6944 0.4111 0.228 Uiso calc PR 0.784(3) A 1
H H33B 0.9377 0.5868 0.4792 0.228 Uiso calc PR 0.784(3) A 1
H H33C 0.9394 0.7252 0.4919 0.228 Uiso calc PR 0.784(3) A 1
C C311 0.800(4) 0.713(3) 0.4187(17) 0.134 Uiso d P 0.216(3) A 2
H H31D 0.7229 0.7401 0.3933 0.254 Uiso calc PR 0.216(3) A 2
H H31E 0.8566 0.6262 0.4030 0.254 Uiso calc PR 0.216(3) A 2
H H31F 0.8557 0.7693 0.4017 0.254 Uiso calc PR 0.216(3) A 2
C C321 0.6115(9) 0.7499(12) 0.5407(5) 0.088 Uiso d PD 0.216(3) A 2
H H321 0.5453 0.7854 0.5100 0.091 Uiso calc PR 0.216(3) A 2
C C331 0.836(2) 0.6639(19) 0.5572(12) 0.152 Uiso d P 0.216(3) A 2
H H33D 0.9317 0.6442 0.5265 0.175 Uiso calc PR 0.216(3) A 2
H H33E 0.8200 0.5863 0.5829 0.175 Uiso calc PR 0.216(3) A 2
H H33F 0.8184 0.7249 0.5982 0.175 Uiso calc PR 0.216(3) A 2

loop_
_atom_site_aniso_label
_atom_site_aniso_U_11
_atom_site_aniso_U_22
_atom_site_aniso_U_33
_atom_site_aniso_U_12
_atom_site_aniso_U_13
_atom_site_aniso_U_23
Cl2 0.1456(8) 0.0689(5) 0.0716(5) -0.0203(5) -0.0029(5) -0.0093(4)
Cl3 0.1832(11) 0.1169(7) 0.0633(5) -0.0774(7) -0.0106(5) 0.0138(5)
N1 0.0511(11) 0.0804(14) 0.0529(11) -0.0263(9) -0.0109(9) -0.0059(9)
N2 0.0500(10) 0.0912(15) 0.0510(11) -0.0327(10) -0.0096(9) -0.0058(10)
N3 0.0481(10) 0.1160(18) 0.0462(11) -0.0372(11) -0.0061(8) -0.0019(11)
N4 0.0419(9) 0.0733(12) 0.0462(10) -0.0210(8) -0.0106(8) -0.0007(9)
N5 0.0488(10) 0.1154(17) 0.0469(11) -0.0386(11) -0.0059(8) -0.0088(11)
C1 0.0485(11) 0.0716(15) 0.0470(12) -0.0216(10) -0.0119(9) -0.0074(11)
C2 0.0651(14) 0.0700(15) 0.0490(13) -0.0235(12) -0.0127(11) -0.0075(11)
C3 0.0809(17) 0.0905(19) 0.0464(13) -0.0376(15) -0.0135(12) -0.0011(13)
C4 0.0818(18) 0.113(2) 0.0477(14) -0.0363(17) -0.0003(13) -0.0156(15)
C5 0.093(2) 0.086(2) 0.0663(18) -0.0123(16) -0.0018(15) -0.0236(16)
C6 0.0844(18) 0.0704(16) 0.0616(16) -0.0220(14) -0.0078(13) -0.0095(13)
C7 0.0478(11) 0.0622(13) 0.0466(12) -0.0183(10) -0.0112(9) -0.0034(10)
C8 0.0417(11) 0.0646(14) 0.0507(12) -0.0167(10) -0.0106(9) 0.0030(10)
C9 0.0449(11) 0.0613(13) 0.0467(12) -0.0190(10) -0.0098(9) -0.0018(10)
Cl2' 0.1135(6) 0.0756(5) 0.0655(4) -0.0369(4) -0.0132(4) -0.0057(3)
Cl3' 0.1249(7) 0.1271(8) 0.0731(5) -0.0465(6) 0.0059(5) 0.0196(5)
N1' 0.0474(10) 0.0854(14) 0.0539(11) -0.0214(9) -0.0134(9) -0.0089(10)
N2' 0.0432(10) 0.0973(16) 0.0569(12) -0.0234(10) -0.0115(9) -0.0104(11)
N3' 0.0432(10) 0.1231(19) 0.0507(11) -0.0269(11) -0.0045(9) -0.0131(11)
N4' 0.0427(9) 0.0736(12) 0.0455(10) -0.0203(8) -0.0099(8) -0.0039(9)
N5' 0.0442(10) 0.1032(16) 0.0468(11) -0.0272(10) -0.0082(8) -0.0040(10)
C1' 0.0455(11) 0.0670(14) 0.0477(12) -0.0116(10) -0.0155(9) -0.0061(10)
C2' 0.0533(12) 0.0725(15) 0.0484(13) -0.0146(11) -0.0118(10) -0.0058(11)
C3' 0.0595(14) 0.0927(19) 0.0508(14) -0.0151(13) -0.0072(11) 0.0027(13)
C4' 0.0737(17) 0.101(2) 0.0465(14) -0.0001(15) -0.0070(12) -0.0124(15)
C5' 0.099(2) 0.083(2) 0.0636(18) -0.0026(17) -0.0248(16) -0.0261(15)
C6' 0.0741(16) 0.0715(16) 0.0612(15) -0.0139(13) -0.0207(13) -0.0096(12)
C7' 0.0459(11) 0.0630(13) 0.0485(12) -0.0155(10) -0.0134(9) -0.0048(10)
C8' 0.0429(11) 0.0686(14) 0.0533(13) -0.0175(10) -0.0117(10) -0.0051(10)
C9' 0.0431(11) 0.0606(13) 0.0472(12) -0.0172(9) -0.0100(9) -0.0015(10)
O11 0.219(3) 0.116(2) 0.0731(16) -0.032(2) -0.0406(19) -0.0110(15)
N11 0.1011(18) 0.0697(15) 0.0774(16) -0.0126(13) -0.0363(14) -0.0064(12)
C11 0.198(5) 0.097(3) 0.087(3) -0.024(3) -0.021(3) -0.011(2)
C12 0.125(3) 0.0715(19) 0.102(3) -0.0158(18) -0.052(2) -0.0047(18)
C13 0.132(4) 0.128(4) 0.198(5) -0.040(3) -0.075(4) -0.001(3)
O21 0.0813(14) 0.147(2) 0.0781(14) -0.0454(13) 0.0165(11) -0.0277(14)
N21 0.0663(13) 0.0757(14) 0.0615(14) -0.0169(10) -0.0022(10) -0.0038(11)
C21 0.084(3) 0.097(3) 0.125(4) -0.005(2) 0.037(3) 0.020(3)
C22 0.067(2) 0.097(3) 0.072(2) -0.0322(19) -0.0143(18) -0.0063(19)
C23 0.116(4) 0.118(4) 0.085(3) -0.036(3) -0.029(3) -0.016(2)
O31 0.0849(15) 0.198(3) 0.0766(14) -0.0630(17) 0.0176(12) -0.0240(16)
N31 0.0909(17) 0.1027(19) 0.0589(14) -0.0420(14) 0.0085(13) -0.0125(13)
C31 0.168(5) 0.166(5) 0.087(3) -0.064(4) -0.047(4) -0.006(3)
C32 0.074(2) 0.121(3) 0.068(2) -0.036(2) -0.0075(19) -0.001(2)
C33 0.116(4) 0.110(4) 0.159(5) -0.024(3) 0.070(4) 0.004(3)

loop_
_atom_type_symbol
_atom_type_description
_atom_type_scat_dispersion_real
_atom_type_scat_dispersion_imag
_atom_type_scat_source
C C 0.0033 0.0016 'International Tables Vol C Tables 4.2.6.8 and 6.1.1.4'
H H 0.0000 0.0000 'International Tables Vol C Tables 4.2.6.8 and 6.1.1.4'
N N 0.0061 0.0033 'International Tables Vol C Tables 4.2.6.8 and 6.1.1.4'
O O 0.0106 0.0060 'International Tables Vol C Tables 4.2.6.8 and 6.1.1.4'
Cl Cl 0.1484 0.1585 'International Tables Vol C Tables 4.2.6.8 and 6.1.1.4'

loop_
_geom_angle_atom_site_label_1
_geom_angle_atom_site_label_2
_geom_angle_atom_site_label_3
_geom_angle
_geom_angle_publ_flag
C7 N1 N2 120.13(19) ?
C8 N2 N1 117.49(17) ?
C8 N3 H3A 120.0 ?
C8 N3 H3B 120.0 ?
H3A N3 H3B 120.0 ?
C9 N4 C8 116.14(18) ?
C9 N5 H5A 120.0 ?
C9 N5 H5B 120.0 ?
H5A N5 H5B 120.0 ?
C6 C1 C2 117.7(2) ?
C6 C1 C7 121.4(2) ?
C2 C1 C7 120.9(2) ?
C3 C2 C1 121.3(2) ?
C3 C2 Cl2 119.9(2) ?
C1 C2 Cl2 118.78(18) ?
C4 C3 C2 119.7(3) ?
C4 C3 Cl3 118.8(2) ?
C2 C3 Cl3 121.5(2) ?
C5 C4 C3 120.1(2) ?
C5 C4 H4 120.0 ?
C3 C4 H4 120.0 ?
C4 C5 C6 120.0(3) ?
C4 C5 H5 120.0 ?
C6 C5 H5 120.0 ?
C1 C6 C5 121.2(3) ?
C1 C6 H6 119.4 ?
C5 C6 H6 119.4 ?
N1 C7 C9 120.46(19) ?
N1 C7 C1 117.62(19) y
C9 C7 C1 121.92(19) y
N3 C8 N2 116.78(19) ?
N3 C8 N4 117.4(2) ?
N2 C8 N4 125.9(2) ?
N4 C9 N5 118.6(2) ?
N4 C9 C7 119.82(18) ?
N5 C9 C7 121.6(2) ?
C7' N1' N2' 120.54(19) ?
N1' N2' C8' 117.71(17) ?
C8' N3' H3'1 120.0 ?
C8' N3' H3'2 120.0 ?
H3'1 N3' H3'2 120.0 ?
C9' N4' C8' 116.59(18) ?
C9' N5' H5'1 120.0 ?
C9' N5' H5'2 120.0 ?
H5'1 N5' H5'2 120.0 ?
C6' C1' C2' 118.2(2) ?
C6' C1' C7' 120.1(2) ?
C2' C1' C7' 121.7(2) ?
C3' C2' C1' 120.4(2) ?
C3' C2' Cl2' 119.9(2) ?
C1' C2' Cl2' 119.58(18) ?
C4' C3' C2' 120.2(3) ?
C4' C3' Cl3' 119.4(2) ?
C2' C3' Cl3' 120.3(2) ?
C5' C4' C3' 120.1(2) ?
C5' C4' H4' 120.0 ?
C3' C4' H4' 120.0 ?
C4' C5' C6' 120.2(3) ?
C4' C5' H5' 119.9 ?
C6' C5' H5' 119.9 ?
C5' C6' C1' 120.9(3) ?
C5' C6' H6' 119.6 ?
C1' C6' H6' 119.6 ?
N1' C7' C9' 120.2(2) ?
N1' C7' C1' 116.08(19) y
C9' C7' C1' 123.72(18) y
N3' C8' N2' 116.83(19) ?
N3' C8' N4' 118.0(2) ?
N2' C8' N4' 125.2(2) ?
N4' C9' N5' 118.20(19) ?
N4' C9' C7' 119.62(18) ?
N5' C9' C7' 122.18(19) ?
C12 N11 C13 119.9(4) ?
C12 N11 C11 123.0(4) ?
C13 N11 C11 117.0(4) ?
N11 C11 H11A 109.5 ?
N11 C11 H11B 109.5 ?
H11A C11 H11B 109.5 ?
N11 C11 H11C 109.5 ?
H11A C11 H11C 109.5 ?
H11B C11 H11C 109.5 ?
O11 C12 N11 126.5(4) ?
O11 C12 H12 116.8 ?
N11 C12 H12 116.8 ?
N11 C13 H13A 109.5 ?
N11 C13 H13B 109.5 ?
H13A C13 H13B 109.5 ?
N11 C13 H13C 109.5 ?
H13A C13 H13C 109.5 ?
H13B C13 H13C 109.5 ?
C22 O21 C221 61.2(6) ?
C22 N21 C221 57.1(4) ?
C22 N21 C23 119.2(3) ?
C221 N21 C23 62.2(5) ?
C22 N21 C21 122.4(4) ?
C221 N21 C21 177.7(6) ?
C23 N21 C21 118.2(4) ?
C22 N21 C211 59.7(6) ?
C221 N21 C211 116.7(7) ?
C23 N21 C211 178.4(7) ?
C21 N21 C211 63.0(6) ?
C22 N21 C231 175.4(8) ?
C221 N21 C231 122.2(10) ?
C23 N21 C231 60.4(9) ?
C21 N21 C231 58.6(9) ?
C211 N21 C231 120.5(11) ?
N21 C21 H21A 109.5 ?
N21 C21 H21B 109.5 ?
H21A C21 H21B 109.5 ?
N21 C21 H21C 109.5 ?
H21A C21 H21C 109.5 ?
H21B C21 H21C 109.5 ?
O21 C22 N21 123.7(3) ?
O21 C22 H22 118.2 ?
N21 C22 H22 118.2 ?
N21 C23 H23A 109.5 ?
N21 C23 H23B 109.5 ?
H23A C23 H23B 109.5 ?
N21 C23 H23C 109.5 ?
H23A C23 H23C 109.5 ?
H23B C23 H23C 109.5 ?
N21 C211 H21D 109.5 ?
N21 C211 H21E 109.5 ?
H21D C211 H21E 109.5 ?
N21 C211 H21F 109.5 ?
H21D C211 H21F 109.5 ?
H21E C211 H21F 109.5 ?
O21 C221 N21 118.0(9) ?
O21 C221 H221 121.0 ?
N21 C221 H221 121.0 ?
N21 C231 H23D 109.5 ?
N21 C231 H23E 109.5 ?
H23D C231 H23E 109.5 ?
N21 C231 H23F 109.5 ?
H23D C231 H23F 109.5 ?
H23E C231 H23F 109.5 ?
C32 O31 C321 62.1(5) ?
C32 N31 C321 58.9(5) ?
C32 N31 C331 57.1(9) ?
C321 N31 C331 116.0(10) ?
C32 N31 C31 121.8(4) ?
C321 N31 C31 63.3(5) ?
C331 N31 C31 174.0(9) ?
C32 N31 C311 171.5(12) ?
C321 N31 C311 121.5(15) ?
C331 N31 C311 121.6(16) ?
C31 N31 C311 60.4(13) ?
C32 N31 C33 120.5(4) ?
C321 N31 C33 179.2(6) ?
C331 N31 C33 63.3(9) ?
C31 N31 C33 117.4(4) ?
C311 N31 C33 59.0(13) ?
N31 C31 H31A 109.5 ?
N31 C31 H31B 109.5 ?
H31A C31 H31B 109.5 ?
N31 C31 H31C 109.5 ?
H31A C31 H31C 109.5 ?
H31B C31 H31C 109.5 ?
O31 C32 N31 121.8(4) ?
O31 C32 H32A 119.1 ?
N31 C32 H32A 119.1 ?
N31 C33 H33A 109.5 ?
N31 C33 H33B 109.5 ?
H33A C33 H33B 109.5 ?
N31 C33 H33C 109.5 ?
H33A C33 H33C 109.5 ?
H33B C33 H33C 109.5 ?
N31 C311 H31D 109.5 ?
N31 C311 H31E 109.5 ?
H31D C311 H31E 109.5 ?
N31 C311 H31F 109.5 ?
H31D C311 H31F 109.5 ?
H31E C311 H31F 109.5 ?
O31 C321 N31 117.3(8) ?
O31 C321 H321 121.4 ?
N31 C321 H321 121.4 ?
N31 C331 H33D 109.5 ?
N31 C331 H33E 109.5 ?
H33D C331 H33E 109.5 ?
N31 C331 H33F 109.5 ?
H33D C331 H33F 109.5 ?
H33E C331 H33F 109.5 ?

loop_
_geom_bond_atom_site_label_1
_geom_bond_atom_site_label_2
_geom_bond_distance
_geom_bond_publ_flag
Cl2 C2 1.724(3) ?
Cl3 C3 1.717(3) ?
N1 C7 1.312(3) y
N1 N2 1.343(3) y
N2 C8 1.337(3) y
N3 C8 1.336(3) y
N3 H3A 0.8600 ?
N3 H3B 0.8600 ?
N4 C9 1.318(3) y
N4 C8 1.344(3) y
N5 C9 1.323(3) y
N5 H5A 0.8600 ?
N5 H5B 0.8600 ?
C1 C6 1.373(3) ?
C1 C2 1.377(3) ?
C1 C7 1.482(3) ?
C2 C3 1.375(3) ?
C3 C4 1.367(4) ?
C4 C5 1.356(4) ?
C4 H4 0.9300 ?
C5 C6 1.380(4) ?
C5 H5 0.9300 ?
C6 H6 0.9300 ?
C7 C9 1.424(3) ?
Cl2' C2' 1.723(3) ?
Cl3' C3' 1.730(3) ?
N1' C7' 1.309(3) y
N1' N2' 1.338(3) y
N2' C8' 1.342(3) y
N3' C8' 1.318(3) y
N3' H3'1 0.8600 ?
N3' H3'2 0.8600 ?
N4' C9' 1.321(3) y
N4' C8' 1.342(3) y
N5' C9' 1.327(3) y
N5' H5'1 0.8600 ?
N5' H5'2 0.8600 ?
C1' C6' 1.383(3) ?
C1' C2' 1.389(3) ?
C1' C7' 1.481(3) ?
C2' C3' 1.380(3) ?
C3' C4' 1.368(4) ?
C4' C5' 1.362(5) ?
C4' H4' 0.9300 ?
C5' C6' 1.377(4) ?
C5' H5' 0.9300 ?
C6' H6' 0.9300 ?
C7' C9' 1.427(3) ?
O11 C12 1.214(4) ?
N11 C12 1.296(4) ?
N11 C13 1.433(5) ?
N11 C11 1.445(5) ?
C11 H11A 0.9600 ?
C11 H11B 0.9600 ?
C11 H11C 0.9600 ?
C12 H12 0.9300 ?
C13 H13A 0.9600 ?
C13 H13B 0.9600 ?
C13 H13C 0.9600 ?
O21 C22 1.232(4) ?
O21 C221 1.269(8) ?
N21 C22 1.315(4) ?
N21 C221 1.352(12) ?
N21 C23 1.437(5) ?
N21 C21 1.437(4) ?
N21 C211 1.458(15) ?
N21 C231 1.46(2) ?
C21 H21A 0.9600 ?
C21 H21B 0.9600 ?
C21 H21C 0.9600 ?
C22 H22 0.9300 ?
C23 H23A 0.9600 ?
C23 H23B 0.9600 ?
C23 H23C 0.9600 ?
C211 H21D 0.9600 ?
C211 H21E 0.9600 ?
C211 H21F 0.9600 ?
C221 H221 0.9300 ?
C231 H23D 0.9600 ?
C231 H23E 0.9600 ?
C231 H23F 0.9600 ?
O31 C32 1.249(4) ?
O31 C321 1.268(8) ?
N31 C32 1.299(4) ?
N31 C321 1.339(8) ?
N31 C331 1.37(2) ?
N31 C31 1.402(6) ?
N31 C311 1.43(3) ?
N31 C33 1.442(5) ?
C31 H31A 0.9600 ?
C31 H31B 0.9600 ?
C31 H31C 0.9600 ?
C32 H32A 0.9300 ?
C33 H33A 0.9600 ?
C33 H33B 0.9600 ?
C33 H33C 0.9600 ?
C311 H31D 0.9600 ?
C311 H31E 0.9600 ?
C311 H31F 0.9600 ?
C321 H321 0.9300 ?
C331 H33D 0.9600 ?
C331 H33E 0.9600 ?
C331 H33F 0.9600 ?

loop_
_geom_hbond_atom_site_label_D
_geom_hbond_atom_site_label_H
_geom_hbond_atom_site_label_A
_geom_hbond_site_symmetry_A
_geom_hbond_distance_DH
_geom_hbond_distance_HA
_geom_hbond_distance_DA
_geom_hbond_angle_DHA
N3 H3B O21 . 0.86 2.16 2.975(3) 158
N3 H3A N2' 1_455 0.86 2.09 2.926(3) 163
N5 H5A N4' . 0.86 2.16 3.015(3) 171
N5 H5B O31 . 0.86 2.20 2.861(3) 133
N3' H3'1 N2 1_655 0.86 2.09 2.944(3) 175
N3' H3'2 O31 . 0.86 2.13 2.952(3) 161
N5' H5'2 O21 . 0.86 2.23 2.884(3) 133
N5' H5'1 N4 . 0.86 2.16 3.011(3) 169

loop_
_geom_torsion_atom_site_label_1
_geom_torsion_atom_site_label_2
_geom_torsion_atom_site_label_3
_geom_torsion_atom_site_label_4
_geom_torsion
C7 N1 N2 C8 1.0(3)
C6 C1 C2 C3 -0.6(4)
C7 C1 C2 C3 178.3(2)
C6 C1 C2 Cl2 179.62(19)
C7 C1 C2 Cl2 -1.4(3)
C1 C2 C3 C4 0.8(4)
Cl2 C2 C3 C4 -179.5(2)
C1 C2 C3 Cl3 -178.05(19)
Cl2 C2 C3 Cl3 1.7(3)
C2 C3 C4 C5 -0.1(4)
Cl3 C3 C4 C5 178.7(3)
C3 C4 C5 C6 -0.7(5)
C2 C1 C6 C5 -0.2(4)
C7 C1 C6 C5 -179.1(3)
C4 C5 C6 C1 0.8(5)
N2 N1 C7 C9 1.6(3)
N2 N1 C7 C1 -178.5(2)
C6 C1 C7 N1 -78.6(3)
C2 C1 C7 N1 102.5(3)
C6 C1 C7 C9 101.2(3)
C2 C1 C7 C9 -77.7(3)
N1 N2 C8 N3 178.6(2)
N1 N2 C8 N4 -1.7(4)
C9 N4 C8 N3 179.2(2)
C9 N4 C8 N2 -0.5(3)
C8 N4 C9 N5 -177.1(2)
C8 N4 C9 C7 3.2(3)
N1 C7 C9 N4 -3.9(3)
C1 C7 C9 N4 176.3(2)
N1 C7 C9 N5 176.5(2)
C1 C7 C9 N5 -3.4(3)
C7' N1' N2' C8' -0.7(3)
C6' C1' C2' C3' -0.9(3)
C7' C1' C2' C3' 175.5(2)
C6' C1' C2' Cl2' -177.48(18)
C7' C1' C2' Cl2' -1.0(3)
C1' C2' C3' C4' 0.6(4)
Cl2' C2' C3' C4' 177.2(2)
C1' C2' C3' Cl3' -179.80(18)
Cl2' C2' C3' Cl3' -3.3(3)
C2' C3' C4' C5' 0.0(4)
Cl3' C3' C4' C5' -179.6(2)
C3' C4' C5' C6' -0.3(4)
C4' C5' C6' C1' 0.0(4)
C2' C1' C6' C5' 0.6(4)
C7' C1' C6' C5' -175.9(2)
N2' N1' C7' C9' -2.9(3)
N2' N1' C7' C1' 178.3(2)
C6' C1' C7' N1' 66.8(3)
C2' C1' C7' N1' -109.6(3)
C6' C1' C7' C9' -111.9(3)
C2' C1' C7' C9' 71.7(3)
N1' N2' C8' N3' -178.7(2)
N1' N2' C8' N4' 3.3(4)
C9' N4' C8' N3' -179.9(2)
C9' N4' C8' N2' -1.9(3)
C8' N4' C9' N5' 177.8(2)
C8' N4' C9' C7' -1.9(3)
N1' C7' C9' N4' 4.4(3)
C1' C7' C9' N4' -177.0(2)
N1' C7' C9' N5' -175.3(2)
C1' C7' C9' N5' 3.3(4)
C13 N11 C12 O11 -4.1(5)
C11 N11 C12 O11 179.8(4)
C221 O21 C22 N21 -1.2(7)
C221 N21 C22 O21 1.2(7)
C23 N21 C22 O21 -1.0(6)
C21 N21 C22 O21 -176.1(4)
C211 N21 C22 O21 177.6(8)
C22 O21 C221 N21 1.1(6)
C22 N21 C221 O21 -1.1(6)
C23 N21 C221 O21 176.7(12)
C211 N21 C221 O21 -4.6(13)
C231 N21 C221 O21 -175.8(11)
C321 O31 C32 N31 -0.2(7)
C321 N31 C32 O31 0.2(7)
C331 N31 C32 O31 -179.5(11)
C31 N31 C32 O31 7.5(7)
C33 N31 C32 O31 -179.4(4)
C32 O31 C321 N31 0.1(7)
C32 N31 C321 O31 -0.1(7)
C331 N31 C321 O31 0.2(16)
C31 N31 C321 O31 -173.2(13)
C311 N31 C321 O31 169.9(16)
